data_4107327
loop_
_publ_author_name
'Gabriel Canard'
'Sylvain Koeller'
'G\'erald Bernardinelli'
'Claude Piguet'

_publ_contact_author
;
     Dr Gerald Bernardinelli
     Laboratory of X-ray Crystallography
     University of Geneva
     24, quai E. Ansermet
     CH - 1211 Geneva 4
     Switzerland
;
_publ_contact_author_email gerald.bernardinelli@cryst.unige.ch
_publ_contact_author_fax '41 22 379 61 08'
_publ_contact_author_phone '41 22 379 62 02'
_publ_section_title
;
 Effective Concentration as a Tool for Quantitatively Addressing
 Preorganization in Multicomponent Assemblies: Application to the
 Selective Complexation of Lanthanide Cations
;
_journal_name_full 'Journal of the American Chemical Society'
_journal_page_first 1025
_journal_page_last 1040
_journal_paper_doi 10.1021/ja0772290
_journal_volume 130
_journal_year 2008
_chemical_formula_moiety 'C89 H100 Cl3 Eu N17 O13.5 S3'
_chemical_formula_sum 'C89 H100 Cl3 Eu N17 O13.5 S3'
_chemical_formula_weight 1978.6
_space_group_IT_number 14
_symmetry_cell_setting monoclinic
_symmetry_space_group_name_Hall '-P 2ybc'
_symmetry_space_group_name_H-M 'P 1 21/c 1'
_audit_conform_dict_name cif_core.dic
_audit_conform_dict_version 2.0.1
_audit_creation_date 2007-05-08
_audit_creation_method from_xtal_archive_file_using_CIFIO
_audit_update_record 2007-09-17
_cell_angle_alpha 90.00000
_cell_angle_beta 96.035(5)
_cell_angle_gamma 90.00000
_cell_formula_units_Z 4
_cell_length_a 14.4595(6)
_cell_length_b 15.5595(5)
_cell_length_c 43.521(2)
_cell_measurement_reflns_used 8001
_cell_measurement_temperature 150
_cell_measurement_theta_max 25.9
_cell_measurement_theta_min 3.7
_cell_volume 9737.2(7)
_computing_cell_refinement 'CELL (Stoe & Cie, 1999)'
_computing_data_collection 'EXPOSE (Stoe & Cie, 1999)'
_computing_data_reduction 'XRED (Stoe & Cie, 1999)'
_computing_molecular_graphics xtal_gx3
_computing_publication_material xtal_CIFIO
_computing_structure_refinement xtal_CRYLSQ
_computing_structure_solution SIR97
_diffrn_detector_area_resol_mean 6
_diffrn_measured_fraction_theta_full 1.0
_diffrn_measured_fraction_theta_max 1.0
_diffrn_measurement_device_type 'Stoe Ipds'
_diffrn_measurement_method \f
_diffrn_radiation_type MoK\a
_diffrn_radiation_wavelength .71073
_diffrn_reflns_av_R_equivalents .096
_diffrn_reflns_limit_h_max 17
_diffrn_reflns_limit_h_min -17
_diffrn_reflns_limit_k_max 19
_diffrn_reflns_limit_k_min -19
_diffrn_reflns_limit_l_max 53
_diffrn_reflns_limit_l_min -53
_diffrn_reflns_number 78259
_diffrn_reflns_theta_full 25.9
_diffrn_reflns_theta_max 25.9
_diffrn_standards_decay_% 0
_exptl_absorpt_coefficient_mu .858
_exptl_absorpt_correction_T_max .9594
_exptl_absorpt_correction_T_min .8561
_exptl_absorpt_correction_type numerical
_exptl_absorpt_process_details 'XRED; Stoe & Cie, 1999'
_exptl_crystal_colour yellow
_exptl_crystal_density_diffrn 1.350
_exptl_crystal_density_meas ?
_exptl_crystal_description plate
_exptl_crystal_F_000 4092
_exptl_crystal_size_max .26
_exptl_crystal_size_mid .21
_exptl_crystal_size_min .048
_refine_diff_density_max 1.598
_refine_diff_density_min -1.861
_refine_ls_extinction_method none
_refine_ls_goodness_of_fit_ref 1.37(1)
_refine_ls_hydrogen_treatment noref
_refine_ls_number_parameters 1188
_refine_ls_number_reflns 9465
_refine_ls_R_factor_gt .050
_refine_ls_shift/su_max .0088
_refine_ls_structure_factor_coef F
_refine_ls_weighting_details \w=1/[\s^2^(Fo)+0.0002(Fo^2^)]
_refine_ls_weighting_scheme calc
_refine_ls_wR_factor_ref .049
_reflns_number_gt 8832
_reflns_number_total 19010
_reflns_threshold_expression 'refl observed if Fo > 3.99 \s(Fo)'
_cod_data_source_file ja0772290-file001.cif
_cod_data_source_block GABR
_cod_depositor_comments
;
The following automatic conversions were performed:

'_exptl_crystal_density_meas' value 'not_measured' was changed to '?'
- the value is perceived as not measured.

Automatic conversion script
Id: cif_fix_values 3008 2015-01-20 13:52:24Z robertas 
;
_cod_original_sg_symbol_H-M 'P 21/c'
_cod_database_code 4107327

loop_
_symmetry_equiv_pos_as_xyz
+x,+y,+z
-x,1/2+y,1/2-z
-x,-y,-z
+x,1/2-y,1/2+z

loop_
_atom_site_label
_atom_site_fract_x
_atom_site_fract_y
_atom_site_fract_z
_atom_site_U_iso_or_equiv
_atom_site_occupancy
_atom_site_adp_type
Eu .66821(3) .59223(3) .623779(9) .02961(17) 1.00000 Uani
C1 1.0167(5) .5407(5) .74715(18) .035(5) 1.00000 Uani
C2 1.0734(6) .5292(5) .77886(19) .047(5) 1.00000 Uani
S1a 1.07527(13) .30378(13) .70347(5) .0449(12) 1.00000 Uani
N1a .7073(4) .5008(4) .67262(14) .032(4) 1.00000 Uani
N2a .6339(4) .4006(4) .69806(12) .034(4) 1.00000 Uani
N3a .5599(4) .6075(4) .66614(13) .029(3) 1.00000 Uani
N4a .5388(4) .7080(4) .61479(15) .034(4) 1.00000 Uani
N5a .4744(4) .8160(4) .63915(14) .029(4) 1.00000 Uani
C1a 1.0500(5) .4745(5) .72394(18) .039(5) 1.00000 Uani
C2a 1.0345(5) .3791(5) .73088(19) .043(5) 1.00000 Uani
C3a .9942(6) .3214(5) .66914(19) .049(5) 1.00000 Uani
C4a .8937(5) .3336(5) .67532(17) .039(5) 1.00000 Uani
C5a .8532(5) .4136(5) .66879(15) .035(4) 1.00000 Uani
C6a .7619(5) .4279(4) .67666(17) .034(4) 1.00000 Uani
C7a .7173(5) .3642(5) .69236(17) .033(5) 1.00000 Uani
C8a .7553(6) .2820(5) .69734(18) .043(5) 1.00000 Uani
C9a .8442(6) .2693(5) .68856(19) .042(5) 1.00000 Uani
C10a .6324(5) .4807(5) .68712(17) .033(4) 1.00000 Uani
C11a .5589(5) .5467(5) .68858(16) .031(4) 1.00000 Uani
C12a .5007(6) .5521(5) .71195(17) .041(5) 1.00000 Uani
C13a .4364(6) .6197(6) .71085(19) .047(5) 1.00000 Uani
C14a .4353(5) .6794(5) .68798(17) .037(5) 1.00000 Uani
C15a .4987(5) .6731(5) .66592(17) .032(4) 1.00000 Uani
C16a .5029(5) .7328(5) .64001(18) .034(5) 1.00000 Uani
C17a .5279(5) .7804(5) .59499(17) .034(4) 1.00000 Uani
C18a .5517(5) .7927(5) .56496(18) .041(5) 1.00000 Uani
C19a .5382(6) .8717(5) .55137(19) .043(5) 1.00000 Uani
C20a .4968(6) .9391(5) .5675(2) .047(5) 1.00000 Uani
C21a .4701(6) .9283(5) .5964(2) .044(5) 1.00000 Uani
C22a .4879(5) .8461(5) .61021(18) .034(4) 1.00000 Uani
C23a .5628(6) .3536(5) .71349(19) .041(5) 1.00000 Uani
C24a .5853(6) .3470(6) .74790(19) .049(5) 1.00000 Uani
C25a .4426(6) .8715(5) .66397(18) .044(5) 1.00000 Uani
C26a .3384(6) .8831(6) .6620(3) .062(6) 1.00000 Uani
C27a .5654(7) .8888(6) .5199(2) .060(6) 1.00000 Uani
S1b 1.14519(13) .76332(14) .71504(5) .0482(12) 1.00000 Uani
N1b .8482(4) .5781(4) .62339(13) .034(4) 1.00000 Uani
N2b .9611(4) .5453(5) .59367(15) .042(4) 1.00000 Uani
N3b .7345(4) .4514(4) .60354(14) .032(4) 1.00000 Uani
N4b .5505(4) .4630(4) .61685(14) .033(4) 1.00000 Uani
N5b .5456(5) .3198(4) .62345(15) .039(4) 1.00000 Uani
C1b 1.0292(5) .6313(6) .73522(19) .042(5) 1.00000 Uani
C2b 1.1213(5) .6508(6) .72274(19) .046(5) 1.00000 Uani
C3b 1.0454(6) .7933(6) .6873(2) .048(5) 1.00000 Uani
C4b 1.0257(5) .7315(5) .66055(19) .043(5) 1.00000 Uani
C5b .9399(5) .6896(5) .65633(18) .037(5) 1.00000 Uani
C6b .9249(5) .6302(5) .63229(17) .033(4) 1.00000 Uani
C7b .9939(5) .6123(5) .61280(18) .042(5) 1.00000 Uani
C8b 1.0804(6) .6544(6) .6167(2) .052(6) 1.00000 Uani
C9b 1.0943(6) .7133(6) .6401(2) .053(6) 1.00000 Uani
C10b .8747(5) .5261(5) .60129(17) .035(5) 1.00000 Uani
C11b .8164(5) .4536(5) .59069(17) .035(4) 1.00000 Uani
C12b .8396(6) .3862(6) .5710(2) .050(6) 1.00000 Uani
C13b .7789(6) .3180(6) .5653(3) .053(6) 1.00000 Uani
C14b .6993(6) .3139(5) .5795(2) .047(5) 1.00000 Uani
C15b .6779(6) .3814(5) .59793(18) .039(5) 1.00000 Uani
C16b .5936(5) .3874(4) .61347(18) .035(5) 1.00000 Uani
C17b .4679(5) .4404(5) .62952(17) .032(4) 1.00000 Uani
C18b .3946(5) .4923(5) .63719(19) .041(5) 1.00000 Uani
C19b .3237(6) .4531(7) .6512(2) .048(6) 1.00000 Uani
C20b .3252(6) .3646(7) .6567(3) .056(6) 1.00000 Uani
C21b .3932(6) .3127(6) .6481(3) .054(6) 1.00000 Uani
C22b .4660(6) .3517(5) .63412(19) .042(5) 1.00000 Uani
C23b 1.0225(6) .5005(6) .5735(2) .052(5) 1.00000 Uani
C24b 1.0726(6) .4240(8) .5913(3) .073(7) 1.00000 Uani
C25b .5724(6) .2284(5) .62676(19) .046(5) 1.00000 Uani
C26b .5199(7) .1715(6) .6027(3) .064(6) 1.00000 Uani
C27b .2460(6) .5095(7) .6624(3) .066(6) 1.00000 Uani
S1c .74092(13) .56995(13) .76850(5) .0459(12) 1.00000 Uani
N1c .7279(4) .7205(4) .65582(15) .037(4) 1.00000 Uani
N2c .7480(5) .8632(4) .65967(17) .044(4) 1.00000 Uani
N4c .6433(4) .5872(5) .56398(13) .042(4) 1.00000 Uani
N5c .7432(5) .5720(5) .52864(16) .051(5) 1.00000 Uani
N3c .7407(4) .7141(4) .59490(15) .037(4) 1.00000 Uani
C1c .9106(6) .5245(5) .74920(19) .045(5) 1.00000 Uani
C2c .8644(5) .5939(6) .76686(18) .044(5) 1.00000 Uani
C3c .6971(6) .6791(6) .76906(19) .048(5) 1.00000 Uani
C4c .7065(5) .7325(6) .73988(18) .039(5) 1.00000 Uani
C5c .7127(5) .6936(5) .71189(19) .038(5) 1.00000 Uani
C6c .7208(5) .7449(5) .68612(19) .035(5) 1.00000 Uani
C7c .7303(5) .8323(5) .6884(2) .039(5) 1.00000 Uani
C8c .7221(6) .8743(5) .7171(3) .049(5) 1.00000 Uani
C9c .7097(5) .8220(6) .74236(19) .045(5) 1.00000 Uani
C10c .7469(5) .7933(5) .64119(18) .036(5) 1.00000 Uani
C11c .7696(6) .7872(5) .6092(2) .044(5) 1.00000 Uani
C12c .8225(8) .8465(6) .5945(3) .076(7) 1.00000 Uani
C13c .8431(8) .8308(7) .5647(3) .081(8) 1.00000 Uani
C14c .8123(7) .7574(7) .5507(3) .070(7) 1.00000 Uani
C15c .7614(6) .6985(5) .56581(19) .044(5) 1.00000 Uani
C16c .7182(6) .6181(5) .55244(17) .041(5) 1.00000 Uani
C17c .6148(6) .5176(6) .54452(19) .044(5) 1.00000 Uani
C18c .5385(6) .4638(6) .54456(19) .050(5) 1.00000 Uani
C19c .5298(6) .3961(7) .5236(3) .062(6) 1.00000 Uani
C20c .5952(8) .3854(7) .5020(3) .074(7) 1.00000 Uani
C21c .6701(7) .4399(7) .5012(3) .068(7) 1.00000 Uani
C22c .6775(6) .5086(6) .5226(2) .053(6) 1.00000 Uani
C23c .7647(7) .9566(6) .6525(3) .059(6) 1.00000 Uani
C24c .6950(7) .9858(6) .6288(3) .070(7) 1.00000 Uani
C25c .8280(6) .5813(8) .5115(3) .068(6) 1.00000 Uani
C26c .8083(7) .6223(10) .4813(3) .107(10) 1.00000 Uani
C27c .4532(8) .3320(7) .5229(3) .080(7) 1.00000 Uani
Cl1d 1.08008(17) .67550(19) .51366(7) .0753(17) 1.00000 Uani
O1d 1.0420(5) .6138(6) .49282(19) .114(7) 1.00000 Uani
O2d 1.1508(5) .6300(6) .53418(19) .099(6) 1.00000 Uani
O3d 1.1265(7) .7422(7) .5001(3) .121(7) 1.00000 Uani
O4d 1.0132(5) .7053(6) .5320(2) .109(6) 1.00000 Uani
Cl1e .9093(4) .1221(3) .61271(12) .139(4) 1.00000 Uani
O1e .9181(10) .0415(7) .5968(3) .087(9) .65000 Uani
O2e .9705(10) .1817(8) .6009(3) .104(10) .65000 Uani
O3e .9285(12) .1100(8) .6448(3) .118(11) .65000 Uani
O4e .8107(9) .1536(10) .6055(5) .191(17) .65000 Uani
O1e' .869(3) .066(3) .5873(8) .20(3) .35000 Uiso
O2e' .940(3) .204(3) .5998(11) .35(5) .35000 Uiso
O3e' .9897(19) .0758(19) .6276(7) .154(11) .35000 Uiso
O4e' .841(3) .136(3) .6348(8) .24(3) .35000 Uiso
Cl1f .56472(15) .07812(13) .70435(5) .0543(13) 1.00000 Uani
O1f .5186(15) .0085(13) .7175(4) .057(11) .60000 Uani
O2f .5802(10) .0591(10) .6739(3) .077(9) .60000 Uani
O3f .6606(9) .0893(12) .7225(4) .074(9) .60000 Uani
O4f .5130(13) .1547(12) .7064(4) .073(12) .60000 Uani
O1f' .543(2) .0026(17) .7203(7) .049(14) .40000 Uani
O2f' .5163(14) .0773(13) .6722(4) .078(13) .40000 Uani
O3f' .6615(14) .0823(16) .7025(6) .095(17) .40000 Uani
O4f' .5310(18) .1517(16) .7192(5) .047(12) .40000 Uani
N1g .3026(5) .7002(7) .6059(3) .080(7) 1.00000 Uani
C1g .2980(8) .7388(8) .5846(3) .079(8) 1.00000 Uani
C2g .2932(9) .7899(10) .5573(4) .125(12) 1.00000 Uani
N1h .6404(10) 1.1488(10) .5310(4) .158(13) 1.00000 Uani
C1h .7000(12) 1.1104(10) .5293(6) .141(15) 1.00000 Uani
C2h .7794(19) 1.0634(14) .5274(9) .32(4) 1.00000 Uani
O1i .7420(16) .8881(17) .4500(7) .186(10) .50000 Uiso
C1i .797(3) .863(3) .4820(7) .141(12) .50000 Uiso
C2i .902(3) .875(3) .4832(9) .194(17) .50000 Uiso
O1j .291(3) .099(3) .6135(8) .286(17) .50000 Uiso
C1j .2687(16) .1025(19) .6449(6) .119(9) .50000 Uiso
C2j .1656(18) .1270(19) .6470(7) .126(10) .50000 Uiso
O1w 1.078(3) .892(3) .5805(9) .259(15) .50000 Uiso
H21 1.06454 .47071 .78645 .05000 1.00000 Uiso
H22 1.13954 .53839 .77672 .05000 1.00000 Uiso
H23 1.05253 .57084 .79346 .05000 1.00000 Uiso
H011a 1.01693 .48661 .70360 .05000 1.00000 Uiso
H012a 1.11680 .48283 .72325 .05000 1.00000 Uiso
H021a 1.06720 .36652 .75125 .05000 1.00000 Uiso
H022a .96778 .37005 .73130 .05000 1.00000 Uiso
H31a 1.01397 .37307 .65871 .05000 1.00000 Uiso
H32a .99719 .27165 .65556 .05000 1.00000 Uiso
H5a .88719 .45888 .65903 .05000 1.00000 Uiso
H8a .72121 .23616 .70654 .05000 1.00000 Uiso
H9a .87299 .21248 .69191 .05000 1.00000 Uiso
H12a .50433 .50955 .72862 .05000 1.00000 Uiso
H13a .39245 .62413 .72650 .05000 1.00000 Uiso
H14a .39002 .72652 .68687 .05000 1.00000 Uiso
H18a .57785 .74509 .55391 .05000 1.00000 Uiso
H20a .48697 .99529 .55733 .05000 1.00000 Uiso
H21a .44011 .97435 .60705 .05000 1.00000 Uiso
H231a .50328 .38354 .70925 .05000 1.00000 Uiso
H232a .55724 .29528 .70493 .05000 1.00000 Uiso
H241a .64494 .31673 .75224 .05000 1.00000 Uiso
H242a .59092 .40496 .75656 .05000 1.00000 Uiso
H243a .53819 .31556 .75812 .05000 1.00000 Uiso
H251a .46367 .84570 .68404 .05000 1.00000 Uiso
H252a .47149 .92845 .66263 .05000 1.00000 Uiso
H261a .31718 .90931 .64172 .05000 1.00000 Uiso
H262a .30907 .82635 .66301 .05000 1.00000 Uiso
H263a .31711 .91951 .67808 .05000 1.00000 Uiso
H271a .51021 .87376 .50354 .05000 1.00000 Uiso
H273a .62263 .85107 .51625 .05000 1.00000 Uiso
H272a .58247 .95333 .51804 .05000 1.00000 Uiso
H011b .97969 .64178 .71848 .05000 1.00000 Uiso
H012b 1.02257 .67126 .75223 .05000 1.00000 Uiso
H021b 1.17112 .62991 .73795 .05000 1.00000 Uiso
H022b 1.12265 .61908 .70338 .05000 1.00000 Uiso
H31b .99016 .79659 .69844 .05000 1.00000 Uiso
H32b 1.05806 .85024 .67889 .05000 1.00000 Uiso
H5b .89157 .70169 .66995 .05000 1.00000 Uiso
H8b 1.12910 .64165 .60322 .05000 1.00000 Uiso
H9b 1.15359 .74452 .64298 .05000 1.00000 Uiso
H12b .89763 .38822 .56130 .05000 1.00000 Uiso
H13b .79307 .27232 .55103 .05000 1.00000 Uiso
H14b .65827 .26400 .57680 .05000 1.00000 Uiso
H18b .39325 .55427 .63282 .05000 1.00000 Uiso
H20b .27512 .33883 .66735 .05000 1.00000 Uiso
H21b .39180 .24997 .65139 .05000 1.00000 Uiso
H231b .98484 .47884 .55509 .05000 1.00000 Uiso
H232b 1.06900 .54085 .56737 .05000 1.00000 Uiso
H241b 1.10976 .44474 .60969 .05000 1.00000 Uiso
H242b 1.02555 .38290 .59730 .05000 1.00000 Uiso
H243b 1.11280 .39376 .57792 .05000 1.00000 Uiso
H251b .63899 .22369 .62460 .05000 1.00000 Uiso
H252b .56004 .20881 .64721 .05000 1.00000 Uiso
H261b .45332 .17629 .60471 .05000 1.00000 Uiso
H262b .53235 .19140 .58216 .05000 1.00000 Uiso
H263b .53780 .11080 .60476 .05000 1.00000 Uiso
H271b .19230 .51624 .64473 .05000 1.00000 Uiso
H273b .27272 .56977 .66876 .05000 1.00000 Uiso
H272b .22068 .48049 .68138 .05000 1.00000 Uiso
H011c .87905 .52170 .72812 .05000 1.00000 Uiso
H012c .90343 .46913 .75953 .05000 1.00000 Uiso
H021c .89551 .59711 .78795 .05000 1.00000 Uiso
H022c .87018 .64918 .75648 .05000 1.00000 Uiso
H31c .63118 .67680 .77223 .05000 1.00000 Uiso
H32c .73152 .70929 .78659 .05000 1.00000 Uiso
H5c .71127 .63083 .70998 .05000 1.00000 Uiso
H8c .72560 .93712 .71902 .05000 1.00000 Uiso
H9c .70277 .84919 .76234 .05000 1.00000 Uiso
H12c .84434 .89928 .60502 .05000 1.00000 Uiso
H13c .87934 .87162 .55394 .05000 1.00000 Uiso
H14c .82575 .74597 .52945 .05000 1.00000 Uiso
H18c .49164 .47268 .55898 .05000 1.00000 Uiso
H20c .58662 .33812 .48718 .05000 1.00000 Uiso
H21c .71565 .43123 .48635 .05000 1.00000 Uiso
H231c .76129 .99106 .67135 .05000 1.00000 Uiso
H232c .82645 .96319 .64554 .05000 1.00000 Uiso
H241c .69806 .95162 .61007 .05000 1.00000 Uiso
H242c .63305 .97945 .63594 .05000 1.00000 Uiso
H243c .70536 1.04658 .62419 .05000 1.00000 Uiso
H251c .87400 .61602 .52411 .05000 1.00000 Uiso
H252c .85349 .52399 .50844 .05000 1.00000 Uiso
H261c .76140 .58681 .46873 .05000 1.00000 Uiso
H262c .78149 .67924 .48413 .05000 1.00000 Uiso
H263c .86260 .62791 .47013 .05000 1.00000 Uiso
H271c .39893 .35078 .50675 .05000 1.00000 Uiso
H273c .42959 .32827 .54465 .05000 1.00000 Uiso
H272c .47769 .27209 .51688 .05000 1.00000 Uiso
H21h .82569 1.07736 .54319 .05000 1.00000 Uiso
H23h .80113 1.07817 .50712 .05000 1.00000 Uiso
H22h .76437 1.00250 .52670 .05000 1.00000 Uiso
H21g .25054 .83976 .55847 .05000 1.00000 Uiso
H22g .27112 .75502 .53897 .05000 1.00000 Uiso
H23g .35664 .81199 .55401 .05000 1.00000 Uiso

loop_
_atom_site_aniso_label
_atom_site_aniso_U_11
_atom_site_aniso_U_22
_atom_site_aniso_U_33
_atom_site_aniso_U_12
_atom_site_aniso_U_13
_atom_site_aniso_U_23
Eu .03225(17) .02500(17) .03254(18) .0028(3) .00789(13) .0002(3)
C1 .033(4) .036(5) .038(5) .001(4) .005(4) .002(4)
C2 .051(5) .043(5) .046(6) .004(4) .002(4) .003(4)
S1a .0433(11) .0400(12) .0512(14) .0102(10) .0038(9) .0007(10)
N1a .036(4) .026(4) .034(4) -.001(3) .004(3) -.002(3)
N2a .037(3) .031(4) .032(4) -.006(4) .003(3) .000(4)
N3a .034(3) .024(4) .029(4) -.002(3) .002(3) .002(3)
N4a .040(4) .026(4) .038(4) -.002(3) .011(3) .005(3)
N5a .031(4) .025(4) .031(4) -.001(3) .006(3) -.002(3)
C1a .034(4) .040(5) .042(5) .003(4) .000(4) .001(4)
C2a .040(5) .037(5) .051(6) .002(4) .001(4) -.003(4)
C3a .059(5) .040(5) .047(6) .017(5) .003(4) -.003(4)
C4a .040(5) .044(5) .031(5) .008(4) -.001(4) -.004(4)
C5a .044(4) .030(4) .031(4) .008(4) .005(3) -.000(4)
C6a .038(4) .022(5) .040(5) .001(4) -.004(4) -.002(4)
C7a .038(5) .032(5) .027(5) -.010(4) .000(4) -.002(4)
C8a .058(6) .028(5) .040(5) -.003(4) -.001(4) .008(4)
C9a .049(5) .028(5) .048(6) .005(4) -.003(4) -.001(4)
C10a .041(5) .025(4) .032(5) -.004(4) .005(4) -.006(4)
C11a .037(4) .030(4) .029(5) -.010(4) .009(4) -.001(4)
C12a .046(5) .044(5) .035(5) -.001(4) .012(4) .003(4)
C13a .046(5) .056(6) .041(5) -.002(4) .019(4) -.010(4)
C14a .042(5) .037(5) .034(5) .007(4) .014(4) -.001(4)
C15a .035(4) .031(5) .032(5) -.005(4) .009(4) -.004(4)
C16a .021(4) .031(5) .049(6) -.003(4) .006(4) -.002(4)
C17a .034(4) .030(5) .037(5) .005(4) .003(4) .004(4)
C18a .050(5) .035(5) .038(5) .004(4) .005(4) .003(4)
C19a .049(5) .032(5) .048(6) .002(4) .011(4) .004(4)
C20a .053(5) .038(5) .051(6) .005(4) .005(4) .009(4)
C21a .055(5) .021(5) .056(6) .009(4) .007(4) -.002(4)
C22a .028(4) .027(4) .048(5) -.000(4) -.003(4) .002(4)
C23a .050(5) .026(4) .048(6) -.012(4) .002(4) .003(4)
C24a .059(5) .047(5) .045(6) -.002(5) .015(4) .021(5)
C25a .060(5) .034(5) .038(5) .007(4) .012(4) -.006(4)
C26a .062(6) .056(7) .072(7) .021(5) .023(5) .002(5)
C27a .088(7) .048(6) .046(6) .009(5) .016(5) .011(5)
S1b .0401(11) .0517(13) .0533(14) -.0176(10) .0075(10) -.0054(11)
N1b .041(4) .024(4) .038(4) .006(3) .005(3) .006(3)
N2b .035(4) .054(5) .038(4) -.005(4) .009(3) -.007(4)
N3b .036(4) .029(4) .029(4) .010(3) .001(3) .004(3)
N4b .037(4) .028(4) .037(4) .001(3) .009(3) -.003(3)
N5b .044(4) .028(4) .045(5) -.005(4) .004(3) .002(3)
C1b .032(4) .044(5) .049(6) -.005(4) .001(4) -.011(4)
C2b .040(5) .051(6) .047(6) -.003(4) .006(4) .001(5)
C3b .043(5) .046(5) .054(6) -.010(4) .009(4) -.002(5)
C4b .040(5) .043(5) .046(6) -.008(4) .013(4) .002(5)
C5b .027(4) .038(5) .047(5) -.003(4) .011(4) .003(4)
C6b .027(4) .032(4) .039(5) -.001(4) .006(4) .002(4)
C7b .039(4) .052(6) .036(5) -.002(4) .005(4) .002(4)
C8b .038(5) .072(7) .050(6) -.007(5) .018(4) -.010(5)
C9b .038(5) .071(7) .052(6) -.012(5) .007(4) -.006(5)
C10b .036(5) .040(5) .030(5) .009(4) .003(4) .004(4)
C11b .036(4) .038(5) .032(5) .008(4) .009(4) -.000(4)
C12b .042(5) .051(6) .060(6) .006(4) .017(4) -.018(5)
C13b .062(6) .039(5) .061(7) .008(5) .016(5) -.014(5)
C14b .048(5) .032(5) .061(6) .006(4) .003(5) -.005(5)
C15b .045(5) .034(5) .037(5) .008(4) .004(4) -.002(4)
C16b .047(5) .018(5) .040(5) -.000(4) -.003(4) -.006(4)
C17b .038(5) .036(5) .023(4) -.003(4) .009(4) -.012(4)
C18b .037(5) .037(5) .048(6) -.002(4) .006(4) -.007(4)
C19b .035(5) .062(7) .049(6) -.012(5) .009(4) -.010(5)
C20b .049(6) .068(7) .051(6) -.020(6) .007(5) -.006(6)
C21b .060(6) .043(6) .062(7) -.020(5) .016(5) .005(5)
C22b .055(6) .033(5) .039(6) -.014(5) .003(4) -.003(4)
C23b .049(5) .066(6) .045(6) -.001(5) .017(4) -.011(5)
C24b .062(6) .105(9) .051(6) .033(6) .009(5) -.021(6)
C25b .065(6) .026(5) .046(6) .003(4) .002(4) .004(4)
C26b .075(7) .031(5) .085(8) -.007(5) -.002(6) -.008(5)
C27b .040(5) .088(8) .073(7) -.003(5) .018(5) -.012(6)
S1c .0418(11) .0480(14) .0490(13) -.0087(9) .0103(9) -.0016(10)
N1c .030(4) .029(4) .053(5) -.000(3) .014(3) -.004(4)
N2c .048(4) .023(4) .063(5) -.004(3) .022(4) -.004(4)
N4c .055(4) .035(4) .036(4) .016(4) .011(3) .004(4)
N5c .049(4) .058(6) .046(5) .024(4) .013(4) -.003(4)
N3c .033(4) .035(4) .043(5) .008(3) .006(3) .004(4)
C1c .045(5) .042(5) .049(6) -.000(4) .009(4) -.001(4)
C2c .036(4) .040(5) .056(5) -.010(5) .003(4) -.003(5)
C3c .044(5) .054(6) .049(6) -.002(4) .017(4) -.017(5)
C4c .028(4) .047(5) .043(5) -.002(4) .006(4) -.007(4)
C5c .036(4) .029(5) .050(6) -.005(4) .009(4) -.012(4)
C6c .021(4) .030(5) .055(6) -.002(4) .012(4) -.006(4)
C7c .036(5) .030(5) .052(6) -.007(4) .016(4) -.004(4)
C8c .057(5) .036(5) .055(6) -.003(4) .011(5) -.014(5)
C9c .038(5) .050(6) .048(6) -.004(4) .011(4) -.017(5)
C10c .032(4) .026(5) .050(6) .004(4) .012(4) .002(4)
C11c .044(5) .031(5) .058(6) .008(4) .015(4) .008(5)
C12c .096(8) .039(6) .103(10) .004(6) .051(7) .005(6)
C13c .116(9) .044(6) .096(9) -.005(6) .072(7) .011(6)
C14c .097(8) .070(7) .052(7) .007(6) .043(6) .005(6)
C15c .050(5) .039(5) .046(6) .011(4) .024(4) .007(5)
C16c .049(5) .043(6) .032(5) .025(4) .012(4) .005(4)
C17c .044(5) .044(5) .042(5) .016(5) .003(4) -.003(4)
C18c .066(6) .049(6) .034(5) .026(5) .003(4) -.007(5)
C19c .054(6) .080(8) .049(6) .014(6) -.009(5) -.001(6)
C20c .067(7) .077(8) .072(8) .022(6) -.023(6) -.030(6)
C21c .058(6) .095(8) .048(6) .038(6) -.004(5) -.031(6)
C22c .058(6) .060(6) .041(6) .030(5) .004(5) -.005(5)
C23c .064(6) .054(6) .059(7) .011(5) .011(5) -.006(5)
C24c .064(7) .055(6) .091(9) -.000(5) .008(6) -.008(6)
C25c .058(5) .093(8) .054(6) .022(6) .018(5) -.016(6)
C26c .070(7) .209(16) .045(7) -.011(8) .027(5) -.018(8)
C27c .097(8) .075(7) .059(7) -.003(7) -.031(6) -.013(6)
Cl1d .0610(15) .0784(18) .089(3) -.0031(15) .0194(14) -.0332(16)
O1d .075(5) .151(9) .118(7) -.026(5) .028(5) -.090(7)
O2d .066(5) .124(7) .107(7) .006(5) .006(5) .009(6)
O3d .132(7) .123(8) .113(8) -.032(7) .032(6) .000(6)
O4d .086(5) .118(7) .127(8) .015(5) .037(5) -.063(6)
Cl1e .167(4) .092(3) .165(5) -.033(3) .042(4) .007(3)
O1e .110(10) .041(7) .111(11) -.018(7) .010(8) -.035(7)
O2e .121(10) .066(8) .132(13) -.055(8) .046(9) .019(8)
O3e .219(16) .105(11) .036(7) .007(11) .045(8) .031(7)
O4e .058(8) .156(15) .36(3) .041(9) .030(12) .130(18)
Cl1f .0777(15) .0298(13) .0618(14) -.0108(11) .0368(12) -.0071(11)
O1f .082(14) .059(13) .032(9) -.036(10) .015(8) -.003(8)
O2f .116(12) .077(10) .049(8) -.013(10) .053(9) -.007(7)
O3f .045(6) .070(8) .112(12) -.016(7) .027(7) -.020(11)
O4f .062(11) .053(9) .108(17) .007(8) .022(11) .008(10)
O1f' .041(12) .020(12) .09(3) -.000(9) .028(11) .007(11)
O2f' .133(18) .059(14) .043(10) -.036(15) .013(12) .011(10)
O3f' .095(15) .046(13) .15(3) -.007(12) .056(19) .014(18)
O4f' .046(12) .043(11) .052(14) .020(9) .002(10) .009(10)
N1g .040(5) .097(8) .103(8) -.017(5) .009(5) .015(6)
C1g .066(7) .086(9) .083(10) -.017(7) -.003(7) .018(8)
C2g .102(10) .124(12) .140(15) -.028(10) -.028(9) -.008(11)
N1h .108(10) .127(12) .238(18) -.003(9) .013(10) -.103(12)
C1h .103(12) .070(12) .25(3) -.004(9) .018(14) -.070(13)
C2h .31(4) .122(19) .48(6) -.11(3) -.15(4) .06(3)

loop_
_atom_type_symbol
_atom_type_scat_source
_atom_type_scat_dispersion_real
_atom_type_scat_dispersion_imag
C Int._Tables_Vol_IV_Tables_2.2B_and_2.3.1 .002 .002
H Int._Tables_Vol_IV_Tables_2.2B_and_2.3.1 0 0
Cl Int._Tables_Vol_IV_Tables_2.2B_and_2.3.1 .132 .159
N Int._Tables_Vol_IV_Tables_2.2B_and_2.3.1 .004 .003
O Int._Tables_Vol_IV_Tables_2.2B_and_2.3.1 .008 .006
S Int._Tables_Vol_IV_Tables_2.2B_and_2.3.1 .11 .124
Eu Int._Tables_Vol_IV_Tables_2.2B_and_2.3.1 -.542 3.669

loop_
_geom_angle_atom_site_label_1
_geom_angle_atom_site_label_2
_geom_angle_atom_site_label_3
_geom_angle
N1a Eu N3a 63.42(17)
N1a Eu N4a 126.92(19)
N1a Eu N1b 79.99(18)
N1a Eu N3b 75.85(18)
N1a Eu N4b 75.84(18)
N1a Eu N1c 87.03(19)
N1a Eu N4c 144.0(2)
N1a Eu N3c 138.60(17)
N3a Eu N4a 63.72(18)
N3a Eu N1b 134.39(17)
N3a Eu N3b 127.08(18)
N3a Eu N4b 73.46(18)
N3a Eu N1c 74.25(18)
N3a Eu N4c 134.23(17)
N3a Eu N3c 126.86(18)
N4a Eu N1b 139.42(18)
N4a Eu N3b 145.50(18)
N4a Eu N4b 93.76(18)
N4a Eu N1c 74.63(17)
N4a Eu N4c 81.26(19)
N4a Eu N3c 74.81(18)
N1b Eu N3b 61.39(18)
N1b Eu N4b 124.58(18)
N1b Eu N1c 77.77(18)
N1b Eu N4c 91.38(18)
N1b Eu N3c 66.40(18)
N3b Eu N4b 64.62(18)
N3b Eu N1c 137.63(17)
N3b Eu N4c 69.45(19)
N3b Eu N3c 105.97(19)
N4b Eu N1c 147.5(2)
N4b Eu N4c 80.90(19)
N4b Eu N3c 143.44(18)
N1c Eu N4c 125.5(3)
N1c Eu N3c 63.5(2)
N4c Eu N3c 63.25(19)
C2 C1 C1a 109.4(6)
C2 C1 C1b 110.1(6)
C2 C1 C1c 111.3(7)
C1a C1 C1b 109.7(7)
C1a C1 C1c 107.6(6)
C1b C1 C1c 108.7(6)
C2a S1a C3a 102.5(4)
Eu N1a C6a 129.2(5)
Eu N1a C10a 113.5(4)
C6a N1a C10a 103.1(6)
C7a N2a C10a 107.6(6)
C7a N2a C23a 122.7(6)
C10a N2a C23a 129.7(6)
Eu N3a C11a 120.5(5)
Eu N3a C15a 121.1(5)
C11a N3a C15a 118.3(6)
Eu N4a C16a 114.7(5)
Eu N4a C17a 132.5(5)
C16a N4a C17a 104.1(6)
C16a N5a C22a 106.1(6)
C16a N5a C25a 130.4(7)
C22a N5a C25a 123.3(6)
C1 C1a C2a 116.8(7)
S1a C2a C1a 115.5(6)
S1a C3a C4a 114.8(6)
C3a C4a C5a 117.7(7)
C3a C4a C9a 121.9(7)
C5a C4a C9a 120.3(7)
C4a C5a C6a 118.3(7)
N1a C6a C5a 129.2(7)
N1a C6a C7a 110.9(6)
C5a C6a C7a 119.7(7)
N2a C7a C6a 104.6(6)
N2a C7a C8a 133.2(7)
C6a C7a C8a 122.0(7)
C7a C8a C9a 116.5(7)
C4a C9a C8a 122.8(7)
N1a C10a N2a 113.6(6)
N1a C10a C11a 118.3(6)
N2a C10a C11a 128.0(7)
N3a C11a C10a 112.8(6)
N3a C11a C12a 122.5(7)
C10a C11a C12a 124.4(7)
C11a C12a C13a 118.1(7)
C12a C13a C14a 119.6(8)
C13a C14a C15a 119.7(7)
N3a C15a C14a 121.7(7)
N3a C15a C16a 113.9(7)
C14a C15a C16a 124.4(7)
N4a C16a N5a 113.6(7)
N4a C16a C15a 120.3(7)
N5a C16a C15a 126.0(7)
N4a C17a C18a 130.8(7)
N4a C17a C22a 108.9(7)
C18a C17a C22a 120.3(7)
C17a C18a C19a 119.2(8)
C18a C19a C20a 119.7(8)
C18a C19a C27a 121.2(8)
C20a C19a C27a 119.1(7)
C19a C20a C21a 122.5(8)
C20a C21a C22a 116.3(7)
N5a C22a C17a 107.1(6)
N5a C22a C21a 130.9(7)
C17a C22a C21a 122.0(8)
N2a C23a C24a 113.5(6)
N5a C25a C26a 114.1(7)
C2b S1b C3b 102.3(4)
Eu N1b C6b 135.4(5)
Eu N1b C10b 114.5(5)
C6b N1b C10b 105.7(6)
C7b N2b C10b 106.5(7)
C7b N2b C23b 121.3(6)
C10b N2b C23b 131.5(7)
Eu N3b C11b 119.3(5)
Eu N3b C15b 120.0(5)
C11b N3b C15b 118.3(7)
Eu N4b C16b 112.3(5)
Eu N4b C17b 135.1(5)
C16b N4b C17b 104.2(6)
C16b N5b C22b 107.6(6)
C16b N5b C25b 129.8(7)
C22b N5b C25b 122.3(7)
C1 C1b C2b 116.6(7)
S1b C2b C1b 116.7(6)
S1b C3b C4b 114.5(6)
C3b C4b C5b 119.4(7)
C3b C4b C9b 121.2(7)
C5b C4b C9b 119.4(8)
C4b C5b C6b 118.2(7)
N1b C6b C5b 130.4(7)
N1b C6b C7b 108.1(7)
C5b C6b C7b 121.4(7)
N2b C7b C6b 107.0(6)
N2b C7b C8b 131.8(8)
C6b C7b C8b 121.0(7)
C7b C8b C9b 117.4(8)
C4b C9b C8b 122.7(8)
N1b C10b N2b 112.4(7)
N1b C10b C11b 119.7(7)
N2b C10b C11b 127.6(7)
N3b C11b C10b 112.9(7)
N3b C11b C12b 120.2(7)
C10b C11b C12b 126.8(7)
C11b C12b C13b 119.3(8)
C12b C13b C14b 120.3(8)
C13b C14b C15b 118.7(8)
N3b C15b C14b 123.0(7)
N3b C15b C16b 112.3(7)
C14b C15b C16b 124.7(7)
N4b C16b N5b 112.6(7)
N4b C16b C15b 121.7(7)
N5b C16b C15b 125.5(6)
N4b C17b C18b 130.0(7)
N4b C17b C22b 109.3(7)
C18b C17b C22b 120.7(7)
C17b C18b C19b 117.7(8)
C18b C19b C20b 120.7(8)
C18b C19b C27b 119.1(9)
C20b C19b C27b 120.2(8)
C19b C20b C21b 122.5(9)
C20b C21b C22b 117.5(8)
N5b C22b C17b 106.2(7)
N5b C22b C21b 132.9(8)
C17b C22b C21b 120.9(8)
N2b C23b C24b 109.9(7)
N5b C25b C26b 112.9(7)
C2c S1c C3c 98.8(4)
Eu N1c C6c 133.2(5)
Eu N1c C10c 118.6(5)
C6c N1c C10c 105.1(6)
C7c N2c C10c 105.4(7)
C7c N2c C23c 124.5(7)
C10c N2c C23c 130.1(8)
Eu N4c C16c 109.6(5)
Eu N4c C17c 128.9(5)
C16c N4c C17c 104.4(7)
C16c N5c C22c 107.2(7)
C16c N5c C25c 129.0(7)
C22c N5c C25c 123.8(8)
Eu N3c C11c 121.5(5)
Eu N3c C15c 118.0(5)
C11c N3c C15c 119.8(7)
C1 C1c C2c 113.5(7)
S1c C2c C1c 110.9(6)
S1c C3c C4c 115.7(6)
C3c C4c C5c 121.1(7)
C3c C4c C9c 118.7(8)
C5c C4c C9c 120.2(8)
C4c C5c C6c 118.8(7)
N1c C6c C5c 129.1(7)
N1c C6c C7c 108.9(7)
C5c C6c C7c 121.8(8)
N2c C7c C6c 107.8(7)
N2c C7c C8c 132.1(7)
C6c C7c C8c 120.1(8)
C7c C8c C9c 116.9(8)
C4c C9c C8c 121.8(8)
N1c C10c N2c 112.7(7)
N1c C10c C11c 118.3(7)
N2c C10c C11c 128.8(7)
N3c C11c C10c 113.9(7)
N3c C11c C12c 120.3(8)
C10c C11c C12c 125.6(8)
C11c C12c C13c 119.7(9)
C12c C13c C14c 118.6(10)
C13c C14c C15c 121.1(10)
N3c C15c C14c 120.4(8)
N3c C15c C16c 113.0(7)
C14c C15c C16c 126.4(8)
N4c C16c N5c 113.2(7)
N4c C16c C15c 118.7(7)
N5c C16c C15c 128.0(8)
N4c C17c C18c 130.3(8)
N4c C17c C22c 108.6(7)
C18c C17c C22c 121.1(8)
C17c C18c C19c 118.3(8)
C18c C19c C20c 120.4(9)
C18c C19c C27c 122.5(9)
C20c C19c C27c 117.1(9)
C19c C20c C21c 121.7(10)
C20c C21c C22c 117.1(9)
N5c C22c C17c 106.4(8)
N5c C22c C21c 132.2(9)
C17c C22c C21c 121.2(9)
N2c C23c C24c 109.6(8)
N5c C25c C26c 113.3(8)
O1d Cl1d O2d 105.5(5)
O1d Cl1d O3d 114.3(6)
O1d Cl1d O4d 110.5(5)
O2d Cl1d O3d 106.2(5)
O2d Cl1d O4d 107.0(5)
O3d Cl1d O4d 112.7(6)
O1e Cl1e O2e 107.8(9)
O1e Cl1e O3e 110.0(8)
O1e Cl1e O4e 108.0(9)
O2e Cl1e O3e 112.5(9)
O2e Cl1e O4e 109.0(9)
O3e Cl1e O4e 109.5(11)
O1e' Cl1e O2e' 110(3)
O1e' Cl1e O3e' 105.8(18)
O1e' Cl1e O4e' 110(2)
O2e' Cl1e O3e' 110(2)
O2e' Cl1e O4e' 112(3)
O3e' Cl1e O4e' 110.0(19)
O1f Cl1f O2f 110.4(10)
O1f Cl1f O3f 108.4(10)
O1f Cl1f O4f 110.1(12)
O2f Cl1f O3f 106.6(8)
O2f Cl1f O4f 112.0(9)
O3f Cl1f O4f 109.2(10)
O1f' Cl1f O2f' 110.1(14)
O1f' Cl1f O3f' 109.9(15)
O1f' Cl1f O4f' 109.9(15)
O2f' Cl1f O3f' 108.4(12)
O2f' Cl1f O4f' 106.4(12)
O3f' Cl1f O4f' 112.1(14)
N1g C1g C2g 178.9(13)
N1h C1h C2h 178(2)
O1i C1i C2i 114(3)
O1j C1j C2j 112(3)

loop_
_geom_bond_atom_site_label_1
_geom_bond_atom_site_label_2
_geom_bond_distance
Eu N1a 2.571(6)
Eu N3a 2.553(6)
Eu N4a 2.597(6)
Eu N1b 2.614(6)
Eu N3b 2.583(6)
Eu N4b 2.631(6)
Eu N1c 2.534(6)
Eu N4c 2.591(6)
Eu N3c 2.559(6)
C1 C2 1.540(11)
C1 C1a 1.555(11)
C1 C1b 1.518(11)
C1 C1c 1.567(11)
S1a C2a 1.814(9)
S1a C3a 1.820(8)
N1a C6a 1.383(9)
N1a C10a 1.346(10)
N2a C7a 1.378(9)
N2a C10a 1.333(9)
N2a C23a 1.479(10)
N3a C11a 1.361(9)
N3a C15a 1.350(9)
N4a C16a 1.320(10)
N4a C17a 1.418(10)
N5a C16a 1.358(9)
N5a C22a 1.377(10)
N5a C25a 1.493(10)
C1a C2a 1.536(11)
C3a C4a 1.518(11)
C4a C5a 1.392(11)
C4a C9a 1.390(11)
C5a C6a 1.416(10)
C6a C7a 1.400(10)
C7a C8a 1.400(11)
C8a C9a 1.392(12)
C10a C11a 1.485(10)
C11a C12a 1.389(11)
C12a C13a 1.401(11)
C13a C14a 1.361(11)
C14a C15a 1.399(11)
C15a C16a 1.467(11)
C17a C18a 1.399(11)
C17a C22a 1.377(11)
C18a C19a 1.369(11)
C19a C20a 1.427(12)
C19a C27a 1.486(13)
C20a C21a 1.365(13)
C21a C22a 1.425(10)
C23a C24a 1.502(12)
C25a C26a 1.512(12)
S1b C2b 1.822(9)
S1b C3b 1.840(8)
N1b C6b 1.395(9)
N1b C10b 1.343(10)
N2b C7b 1.386(10)
N2b C10b 1.359(10)
N2b C23b 1.486(11)
N3b C11b 1.362(10)
N3b C15b 1.370(9)
N4b C16b 1.347(9)
N4b C17b 1.412(10)
N5b C16b 1.357(10)
N5b C22b 1.377(11)
N5b C25b 1.476(10)
C1b C2b 1.521(11)
C3b C4b 1.515(12)
C4b C5b 1.397(10)
C4b C9b 1.429(12)
C5b C6b 1.396(11)
C6b C7b 1.404(11)
C7b C8b 1.406(11)
C8b C9b 1.370(13)
C10b C11b 1.455(11)
C11b C12b 1.416(12)
C12b C13b 1.384(12)
C13b C14b 1.364(13)
C14b C15b 1.376(11)
C15b C16b 1.457(11)
C17b C18b 1.399(11)
C17b C22b 1.397(11)
C18b C19b 1.387(12)
C19b C20b 1.398(15)
C19b C27b 1.545(13)
C20b C21b 1.355(13)
C21b C22b 1.408(13)
C23b C24b 1.556(14)
C25b C26b 1.514(12)
S1c C2c 1.833(7)
S1c C3c 1.814(9)
N1c C6c 1.386(11)
N1c C10c 1.342(10)
N2c C7c 1.388(11)
N2c C10c 1.351(10)
N2c C23c 1.511(12)
N4c C16c 1.330(10)
N4c C17c 1.409(10)
N5c C16c 1.340(11)
N5c C22c 1.375(11)
N5c C25c 1.508(11)
N3c C11c 1.344(10)
N3c C15c 1.353(11)
C1c C2c 1.520(12)
C3c C4c 1.535(12)
C4c C5c 1.372(12)
C4c C9c 1.398(12)
C5c C6c 1.391(11)
C6c C7c 1.369(11)
C7c C8c 1.426(12)
C8c C9c 1.394(12)
C10c C11c 1.464(12)
C11c C12c 1.397(14)
C12c C13c 1.384(17)
C13c C14c 1.346(15)
C14c C15c 1.383(14)
C15c C16c 1.490(11)
C17c C18c 1.385(12)
C17c C22c 1.392(12)
C18c C19c 1.390(13)
C19c C20c 1.413(15)
C19c C27c 1.488(15)
C20c C21c 1.378(15)
C21c C22c 1.413(14)
C23c C24c 1.437(13)
C25c C26c 1.463(15)
Cl1d O1d 1.394(9)
Cl1d O2d 1.467(8)
Cl1d O3d 1.399(10)
Cl1d O4d 1.398(9)
Cl1e O1e 1.445(12)
Cl1e O2e 1.414(15)
Cl1e O3e 1.409(12)
Cl1e O4e 1.509(13)
Cl1e O1e' 1.47(4)
Cl1e O2e' 1.49(4)
Cl1e O3e' 1.46(3)
Cl1e O4e' 1.46(4)
Cl1f O1f 1.42(2)
Cl1f O2f 1.400(13)
Cl1f O3f 1.531(12)
Cl1f O4f 1.415(19)
Cl1f O1f' 1.42(3)
Cl1f O2f' 1.497(17)
Cl1f O3f' 1.41(3)
Cl1f O4f' 1.43(3)
N1g C1g 1.101(17)
C1g C2g 1.42(2)
N1h C1h 1.06(3)
C1h C2h 1.37(4)
O1i C1i 1.58(4)
C1i C2i 1.52(5)
O1j C1j 1.43(5)
C1j C2j 1.55(4)

loop_
_geom_torsion_atom_site_label_1
_geom_torsion_atom_site_label_2
_geom_torsion_atom_site_label_3
_geom_torsion_atom_site_label_4
_geom_torsion
C2 C1 C1a C2a 64.4(8)
C1b C1 C1a C2a -174.8(6)
C1c C1 C1a C2a -56.7(8)
C2 C1 C1b C2b 75.2(9)
C1a C1 C1b C2b -45.2(9)
C1c C1 C1b C2b -162.7(7)
C2 C1 C1c C2c 69.9(9)
C1a C1 C1c C2c -170.3(7)
C1b C1 C1c C2c -51.6(9)
C3a S1a C2a C1a -69.7(6)
C2a S1a C3a C4a -40.7(7)
C10a N1a C6a C5a -173.8(7)
C10a N1a C6a C7a 2.4(8)
C6a N1a C10a N2a -3.6(8)
C6a N1a C10a C11a 177.7(6)
C10a N2a C7a C6a -1.7(8)
C10a N2a C7a C8a -176.8(8)
C23a N2a C7a C6a 177.8(6)
C23a N2a C7a C8a 2.7(12)
C7a N2a C10a N1a 3.5(8)
C7a N2a C10a C11a -178.0(7)
C23a N2a C10a N1a -176.0(6)
C23a N2a C10a C11a 2.6(12)
C7a N2a C23a C24a 77.6(9)
C10a N2a C23a C24a -103.0(8)
C15a N3a C11a C10a -177.2(6)
C15a N3a C11a C12a -3.2(10)
C11a N3a C15a C14a -.1(10)
C11a N3a C15a C16a -177.4(6)
C17a N4a C16a N5a -3.4(8)
C17a N4a C16a C15a 178.0(6)
C16a N4a C17a C18a -179.2(7)
C16a N4a C17a C22a 1.8(7)
C22a N5a C16a N4a 3.7(8)
C22a N5a C16a C15a -177.8(6)
C25a N5a C16a N4a -170.7(7)
C25a N5a C16a C15a 7.8(11)
C16a N5a C22a C17a -2.3(7)
C16a N5a C22a C21a 179.7(7)
C25a N5a C22a C17a 172.6(6)
C25a N5a C22a C21a -5.4(11)
C16a N5a C25a C26a -102.4(9)
C22a N5a C25a C26a 84.0(9)
C1 C1a C2a S1a -179.5(5)
S1a C3a C4a C5a 114.1(7)
S1a C3a C4a C9a -62.6(9)
C3a C4a C5a C6a -175.2(7)
C9a C4a C5a C6a 1.5(11)
C3a C4a C9a C8a 173.2(8)
C5a C4a C9a C8a -3.4(12)
C4a C5a C6a N1a 180.0(7)
C4a C5a C6a C7a 4.0(10)
N1a C6a C7a N2a -.5(8)
N1a C6a C7a C8a 175.3(7)
C5a C6a C7a N2a 176.2(6)
C5a C6a C7a C8a -8.0(11)
N2a C7a C8a C9a -179.4(8)
C6a C7a C8a C9a 6.1(11)
C7a C8a C9a C4a -.4(12)
N1a C10a C11a N3a 22.0(9)
N1a C10a C11a C12a -151.8(7)
N2a C10a C11a N3a -156.5(7)
N2a C10a C11a C12a 29.7(11)
N3a C11a C12a C13a 4.6(11)
C10a C11a C12a C13a 177.8(7)
C11a C12a C13a C14a -2.7(11)
C12a C13a C14a C15a -.4(11)
C13a C14a C15a N3a 1.9(11)
C13a C14a C15a C16a 178.9(7)
N3a C15a C16a N4a 21.6(9)
N3a C15a C16a N5a -156.8(6)
C14a C15a C16a N4a -155.7(7)
C14a C15a C16a N5a 25.9(11)
N4a C17a C18a C19a -176.3(7)
C22a C17a C18a C19a 2.6(11)
N4a C17a C22a N5a .4(8)
N4a C17a C22a C21a 178.6(6)
C18a C17a C22a N5a -178.7(6)
C18a C17a C22a C21a -.5(11)
C17a C18a C19a C20a -2.5(11)
C17a C18a C19a C27a 177.9(7)
C18a C19a C20a C21a .4(12)
C27a C19a C20a C21a -180.0(8)
C19a C20a C21a C22a 1.6(11)
C20a C21a C22a N5a 176.2(7)
C20a C21a C22a C17a -1.5(11)
C3b S1b C2b C1b -57.7(7)
C2b S1b C3b C4b -49.2(7)
C10b N1b C6b C5b -172.8(8)
C10b N1b C6b C7b 5.2(8)
C6b N1b C10b N2b -4.5(8)
C6b N1b C10b C11b 169.4(7)
C10b N2b C7b C6b 1.4(8)
C10b N2b C7b C8b 175.3(9)
C23b N2b C7b C6b -170.1(7)
C23b N2b C7b C8b 3.9(13)
C7b N2b C10b N1b 2.0(9)
C7b N2b C10b C11b -171.4(8)
C23b N2b C10b N1b 172.3(7)
C23b N2b C10b C11b -1.1(13)
C7b N2b C23b C24b 89.0(9)
C10b N2b C23b C24b -80.0(10)
C15b N3b C11b C10b -173.2(7)
C15b N3b C11b C12b 2.6(10)
C11b N3b C15b C14b -1.1(11)
C11b N3b C15b C16b 179.2(6)
C17b N4b C16b N5b -1.0(8)
C17b N4b C16b C15b 173.5(7)
C16b N4b C17b C18b -178.2(8)
C16b N4b C17b C22b 1.8(8)
C22b N5b C16b N4b -.1(9)
C22b N5b C16b C15b -174.3(7)
C25b N5b C16b N4b -173.1(7)
C25b N5b C16b C15b 12.6(12)
C16b N5b C22b C17b 1.2(8)
C16b N5b C22b C21b -177.0(9)
C25b N5b C22b C17b 174.9(7)
C25b N5b C22b C21b -3.3(13)
C16b N5b C25b C26b -108.1(9)
C22b N5b C25b C26b 79.8(9)
C1 C1b C2b S1b -169.1(6)
S1b C3b C4b C5b 119.4(7)
S1b C3b C4b C9b -58.7(10)
C3b C4b C5b C6b -177.3(7)
C9b C4b C5b C6b .8(11)
C3b C4b C9b C8b 176.5(8)
C5b C4b C9b C8b -1.6(13)
C4b C5b C6b N1b 178.0(8)
C4b C5b C6b C7b .2(11)
N1b C6b C7b N2b -4.1(8)
N1b C6b C7b C8b -178.9(7)
C5b C6b C7b N2b 174.2(7)
C5b C6b C7b C8b -.6(12)
N2b C7b C8b C9b -173.4(8)
C6b C7b C8b C9b -.1(12)
C7b C8b C9b C4b 1.2(13)
N1b C10b C11b N3b 5.0(10)
N1b C10b C11b C12b -170.5(8)
N2b C10b C11b N3b 178.0(7)
N2b C10b C11b C12b 2.5(13)
N3b C11b C12b C13b -.8(12)
C10b C11b C12b C13b 174.4(8)
C11b C12b C13b C14b -2.6(13)
C12b C13b C14b C15b 4.1(13)
C13b C14b C15b N3b -2.2(12)
C13b C14b C15b C16b 177.4(8)
N3b C15b C16b N4b 35.6(10)
N3b C15b C16b N5b -150.6(7)
C14b C15b C16b N4b -144.0(8)
C14b C15b C16b N5b 29.8(12)
N4b C17b C18b C19b -176.2(8)
C22b C17b C18b C19b 3.9(11)
N4b C17b C22b N5b -1.8(8)
N4b C17b C22b C21b 176.6(7)
C18b C17b C22b N5b 178.1(7)
C18b C17b C22b C21b -3.5(12)
C17b C18b C19b C20b -1.3(12)
C17b C18b C19b C27b 174.9(8)
C18b C19b C20b C21b -2.0(14)
C27b C19b C20b C21b -178.2(9)
C19b C20b C21b C22b 2.5(13)
C20b C21b C22b N5b 178.2(9)
C20b C21b C22b C17b .2(12)
C3c S1c C2c C1c -148.8(6)
C2c S1c C3c C4c 64.7(6)
C10c N1c C6c C5c -171.6(7)
C10c N1c C6c C7c 3.6(7)
C6c N1c C10c N2c -3.1(8)
C6c N1c C10c C11c 172.8(6)
C10c N2c C7c C6c .9(8)
C10c N2c C7c C8c -179.5(8)
C23c N2c C7c C6c -178.8(7)
C23c N2c C7c C8c .7(13)
C7c N2c C10c N1c 1.4(8)
C7c N2c C10c C11c -174.0(7)
C23c N2c C10c N1c -178.9(7)
C23c N2c C10c C11c 5.8(12)
C7c N2c C23c C24c -119.6(9)
C10c N2c C23c C24c 60.7(11)
C17c N4c C16c N5c -3.6(9)
C17c N4c C16c C15c 174.0(7)
C16c N4c C17c C18c -176.9(9)
C16c N4c C17c C22c 2.2(9)
C22c N5c C16c N4c 3.7(9)
C22c N5c C16c C15c -173.7(8)
C25c N5c C16c N4c -173.8(8)
C25c N5c C16c C15c 8.8(13)
C16c N5c C22c C17c -2.0(9)
C16c N5c C22c C21c -176.9(10)
C25c N5c C22c C17c 175.6(8)
C25c N5c C22c C21c .8(15)
C16c N5c C25c C26c -103.8(11)
C22c N5c C25c C26c 79.1(12)
C15c N3c C11c C10c -176.6(7)
C15c N3c C11c C12c -1.2(11)
C11c N3c C15c C14c -.0(11)
C11c N3c C15c C16c -175.6(7)
C1 C1c C2c S1c -179.5(6)
S1c C3c C4c C5c 24.1(9)
S1c C3c C4c C9c -155.2(6)
C3c C4c C5c C6c 179.7(6)
C9c C4c C5c C6c -1.0(10)
C3c C4c C9c C8c 177.2(7)
C5c C4c C9c C8c -2.0(11)
C4c C5c C6c N1c -179.9(7)
C4c C5c C6c C7c 5.5(10)
N1c C6c C7c N2c -2.8(8)
N1c C6c C7c C8c 177.6(7)
C5c C6c C7c N2c 172.8(6)
C5c C6c C7c C8c -6.8(11)
N2c C7c C8c C9c -175.9(8)
C6c C7c C8c C9c 3.6(11)
C7c C8c C9c C4c .8(11)
N1c C10c C11c N3c 20.1(9)
N1c C10c C11c C12c -155.1(8)
N2c C10c C11c N3c -164.8(7)
N2c C10c C11c C12c 20.0(13)
N3c C11c C12c C13c 1.6(14)
C10c C11c C12c C13c 176.5(9)
C11c C12c C13c C14c -.9(15)
C12c C13c C14c C15c -.3(16)
C13c C14c C15c N3c .8(14)
C13c C14c C15c C16c 175.8(9)
N3c C15c C16c N4c 22.5(10)
N3c C15c C16c N5c -160.2(8)
C14c C15c C16c N4c -152.8(9)
C14c C15c C16c N5c 24.5(13)
N4c C17c C18c C19c -176.1(8)
C22c C17c C18c C19c 4.9(12)
N4c C17c C22c N5c -.1(9)
N4c C17c C22c C21c 175.4(8)
C18c C17c C22c N5c 179.1(8)
C18c C17c C22c C21c -5.4(13)
C17c C18c C19c C20c -3.0(13)
C17c C18c C19c C27c 176.7(9)
C18c C19c C20c C21c 1.5(15)
C27c C19c C20c C21c -178.2(10)
C19c C20c C21c C22c -1.7(15)
C20c C21c C22c N5c 177.9(9)
C20c C21c C22c C17c 3.6(14)
